data_7024326
loop_
_publ_author_name
'Xie, Yun-Peng'
'Ma, Jian-Fang'
'Yang, Jin'
'Su, Min-Zhong'

_publ_section_title
;
 Monoorganooxotin cage, diorganotin ladders, diorganotin double chain and
 triorganotin single chain formed with phosphonate and arsonate ligands.
;
_journal_issue 6
_journal_name_full 'Dalton transactions (Cambridge, England : 2003)'
_journal_page_first 1568
_journal_page_last 1575
_journal_paper_doi 10.1039/b915255e
_journal_volume 39
_journal_year 2010
_chemical_formula_sum 'C55 H96 O21 P4 Sn6'
_chemical_formula_weight 1929.34
_chemical_name_systematic
;
?
;
_space_group_IT_number 2
_symmetry_cell_setting triclinic
_symmetry_space_group_name_Hall '-P 1'
_symmetry_space_group_name_H-M 'P -1'
_atom_sites_solution_hydrogens geom
_atom_sites_solution_primary direct
_atom_sites_solution_secondary difmap
_audit_creation_method SHELXL-97
_cell_angle_alpha 63.359(14)
_cell_angle_beta 82.908(19)
_cell_angle_gamma 70.228(19)
_cell_formula_units_Z 1
_cell_length_a 12.437(7)
_cell_length_b 12.829(6)
_cell_length_c 14.246(6)
_cell_measurement_reflns_used Total
_cell_measurement_temperature 293(2)
_cell_measurement_theta_max 27.48
_cell_measurement_theta_min 3.14
_cell_volume 1910.8(16)
_computing_cell_refinement PROCESS-AUTO
_computing_data_collection PROCESS-AUTO
_computing_data_reduction PROCESS-AUTO
_computing_structure_refinement 'SHELXL-97 (Sheldrick, 1997)'
_computing_structure_solution 'SHELXL-97 (Sheldrick, 1997)'
_diffrn_ambient_temperature 293(2)
_diffrn_detector_area_resol_mean 10.0
_diffrn_measured_fraction_theta_full 0.987
_diffrn_measured_fraction_theta_max 0.973
_diffrn_measurement_device_type 'Rigaku RAXIS-RAPID'
_diffrn_measurement_method '\w scan'
_diffrn_radiation_monochromator graphite
_diffrn_radiation_source 'fine-focus sealed tube'
_diffrn_radiation_type MoK\a
_diffrn_radiation_wavelength 0.71069
_diffrn_reflns_av_R_equivalents 0.0253
_diffrn_reflns_av_sigmaI/netI 0.0334
_diffrn_reflns_limit_h_max 16
_diffrn_reflns_limit_h_min -16
_diffrn_reflns_limit_k_max 16
_diffrn_reflns_limit_k_min -16
_diffrn_reflns_limit_l_max 18
_diffrn_reflns_limit_l_min -16
_diffrn_reflns_number 18475
_diffrn_reflns_theta_full 25.00
_diffrn_reflns_theta_max 27.48
_diffrn_reflns_theta_min 3.14
_exptl_absorpt_coefficient_mu 2.076
_exptl_absorpt_correction_T_max 0.669
_exptl_absorpt_correction_T_min 0.565
_exptl_absorpt_correction_type multi-scan
_exptl_absorpt_process_details
;
Higashi,T (1995) Program for absorption correction.
Rigaku Corporation, Tokyo, Japan.
;
_exptl_crystal_colour colorless
_exptl_crystal_density_diffrn 1.677
_exptl_crystal_density_method 'not measured'
_exptl_crystal_description block
_exptl_crystal_F_000 954
_exptl_crystal_size_max 0.379
_exptl_crystal_size_mid 0.225
_exptl_crystal_size_min 0.190
_refine_diff_density_max 1.027
_refine_diff_density_min -0.804
_refine_diff_density_rms 0.123
_refine_ls_extinction_method none
_refine_ls_goodness_of_fit_ref 1.093
_refine_ls_hydrogen_treatment constr
_refine_ls_matrix_type full
_refine_ls_number_parameters 387
_refine_ls_number_reflns 8514
_refine_ls_number_restraints 6
_refine_ls_restrained_S_all 1.108
_refine_ls_R_factor_all 0.0438
_refine_ls_R_factor_gt 0.0362
_refine_ls_shift/su_max 0.001
_refine_ls_shift/su_mean 0.000
_refine_ls_structure_factor_coef Fsqd
_refine_ls_weighting_details 'calc w=1/[\s^2^(Fo^2^)+(0.0715P)^2^+1.3231P] where P=(Fo^2^+2Fc^2^)/3'
_refine_ls_weighting_scheme calc
_refine_ls_wR_factor_gt 0.1152
_refine_ls_wR_factor_ref 0.1211
_reflns_number_gt 7219
_reflns_number_total 8514
_reflns_threshold_expression >2sigma(I)
_cod_data_source_file b915255e.txt
_cod_data_source_block compound-1
_cod_depositor_comments
;
The following automatic conversions were performed:

'_symmetry_cell_setting' value 'Triclinic' changed to 'triclinic'
according to /home/saulius/struct/CIF-dictionaries/cif_core.dic
dictionary named 'cif_core.dic' version 2.4.2 from 2011-04-26.

Automatic conversion script
Id: cif_fix_values 1891 2012-01-12 08:04:46Z andrius 
;
_cod_original_sg_symbol_H-M P-1
_cod_database_code 7024326

loop_
_symmetry_equiv_pos_as_xyz
'x, y, z'
'-x, -y, -z'

loop_
_atom_site_label
_atom_site_type_symbol
_atom_site_fract_x
_atom_site_fract_y
_atom_site_fract_z
_atom_site_U_iso_or_equiv
_atom_site_adp_type
_atom_site_occupancy
_atom_site_symmetry_multiplicity
_atom_site_calc_flag
_atom_site_refinement_flags
C1 C 0.6673(5) 0.0548(5) 0.0971(4) 0.0567(12) Uani 1 1 d .
H1A H 0.6336 0.0147 0.0707 0.068 Uiso 1 1 calc R
H1B H 0.7378 0.0609 0.0607 0.068 Uiso 1 1 calc R
C2 C 0.6962(6) -0.0261(5) 0.2139(5) 0.0767(18) Uani 1 1 d D
H2A H 0.7334 0.0111 0.2405 0.092 Uiso 1 1 calc R
H2B H 0.6261 -0.0311 0.2513 0.092 Uiso 1 1 calc R
C3 C 0.7741(9) -0.1548(6) 0.2344(7) 0.120(3) Uani 1 1 d D
H3A H 0.7333 -0.1937 0.2132 0.144 Uiso 1 1 calc R
H3B H 0.8398 -0.1481 0.1904 0.144 Uiso 1 1 calc R
C4 C 0.8148(13) -0.2344(11) 0.3431(10) 0.192(7) Uani 1 1 d .
H4A H 0.8632 -0.3135 0.3489 0.288 Uiso 1 1 calc R
H4B H 0.7507 -0.2440 0.3874 0.288 Uiso 1 1 calc R
H4C H 0.8574 -0.1983 0.3645 0.288 Uiso 1 1 calc R
C5 C 0.3409(6) 0.4816(5) -0.2949(4) 0.0636(15) Uani 1 1 d .
H5A H 0.4117 0.4645 -0.3306 0.076 Uiso 1 1 calc R
H5B H 0.3064 0.4196 -0.2837 0.076 Uiso 1 1 calc R
C6 C 0.2618(7) 0.6052(6) -0.3675(5) 0.0804(19) Uani 1 1 d D
H6A H 0.2904 0.6694 -0.3733 0.097 Uiso 1 1 calc R
H6B H 0.1867 0.6185 -0.3378 0.097 Uiso 1 1 calc R
C7 C 0.2518(10) 0.6141(8) -0.4767(6) 0.129(4) Uani 1 1 d D
H7A H 0.3283 0.5906 -0.5016 0.155 Uiso 1 1 calc R
H7B H 0.2165 0.5545 -0.4704 0.155 Uiso 1 1 calc R
C8 C 0.1881(13) 0.7319(11) -0.5547(8) 0.171(6) Uani 1 1 d D
H8A H 0.1864 0.7273 -0.6198 0.257 Uiso 1 1 calc R
H8B H 0.2238 0.7915 -0.5643 0.257 Uiso 1 1 calc R
H8C H 0.1115 0.7560 -0.5321 0.257 Uiso 1 1 calc R
C9 C 0.1381(6) 0.2993(7) 0.1754(6) 0.088(2) Uani 1 1 d D
H9A H 0.0766 0.3712 0.1734 0.105 Uiso 1 1 calc R
H9B H 0.1104 0.2646 0.1390 0.105 Uiso 1 1 calc R
C10 C 0.1659(11) 0.2041(12) 0.2909(8) 0.155(5) Uani 1 1 d D
H10A H 0.2074 0.1260 0.2892 0.186 Uiso 1 1 calc R
H10B H 0.2201 0.2255 0.3167 0.186 Uiso 1 1 calc R
C11 C 0.0839(15) 0.1796(16) 0.3712(12) 0.208(7) Uani 1 1 d D
H11A H 0.0248 0.1645 0.3453 0.250 Uiso 1 1 calc R
H11B H 0.0481 0.2533 0.3816 0.250 Uiso 1 1 calc R
C12 C 0.1258(15) 0.077(2) 0.4733(11) 0.251(11) Uani 1 1 d .
H12A H 0.0635 0.0704 0.5204 0.376 Uiso 1 1 calc R
H12B H 0.1831 0.0911 0.5014 0.376 Uiso 1 1 calc R
H12C H 0.1584 0.0022 0.4654 0.376 Uiso 1 1 calc R
C13 C 0.1413(6) 0.4142(8) -0.1051(6) 0.086(2) Uani 1 1 d .
H13A H 0.1489 0.4177 -0.1742 0.129 Uiso 1 1 calc R
H13B H 0.0975 0.4939 -0.1095 0.129 Uiso 1 1 calc R
H13C H 0.1030 0.3558 -0.0620 0.129 Uiso 1 1 calc R
C14 C 0.3730(6) 0.0944(5) 0.0993(6) 0.0719(17) Uani 1 1 d .
H14A H 0.4385 0.0220 0.1157 0.108 Uiso 1 1 calc R
H14B H 0.3507 0.1293 0.0265 0.108 Uiso 1 1 calc R
H14C H 0.3110 0.0728 0.1423 0.108 Uiso 1 1 calc R
C15 C 0.5926(6) 0.2508(6) -0.1682(5) 0.079(2) Uani 1 1 d .
H15A H 0.5553 0.2815 -0.2348 0.119 Uiso 1 1 calc R
H15B H 0.6246 0.1628 -0.1392 0.119 Uiso 1 1 calc R
H15C H 0.6525 0.2858 -0.1776 0.119 Uiso 1 1 calc R
C16 C 0.8881(4) 0.2141(4) 0.0925(4) 0.0451(10) Uani 1 1 d .
C17 C 0.9606(5) 0.1808(6) 0.0236(5) 0.0683(15) Uani 1 1 d .
H17 H 0.9494 0.2315 -0.0482 0.082 Uiso 1 1 calc R
C18 C 1.0509(6) 0.0719(7) 0.0598(7) 0.091(2) Uani 1 1 d .
H18 H 1.1006 0.0522 0.0115 0.110 Uiso 1 1 calc R
C19 C 1.0690(6) -0.0054(7) 0.1610(7) 0.094(2) Uani 1 1 d .
H19 H 1.1284 -0.0797 0.1836 0.113 Uiso 1 1 calc R
C20 C 0.9974(7) 0.0276(7) 0.2310(6) 0.100(3) Uani 1 1 d .
H20 H 1.0099 -0.0240 0.3025 0.120 Uiso 1 1 calc R
C21 C 0.9079(5) 0.1350(6) 0.1979(5) 0.0739(18) Uani 1 1 d .
H21 H 0.8599 0.1549 0.2470 0.089 Uiso 1 1 calc R
C22 C 0.4942(4) 0.2656(5) 0.3795(4) 0.0508(11) Uani 1 1 d .
C23 C 0.5502(8) 0.1448(7) 0.4357(5) 0.098(3) Uani 1 1 d .
H23 H 0.5809 0.0947 0.4016 0.117 Uiso 1 1 calc R
C24 C 0.5623(9) 0.0945(9) 0.5455(6) 0.123(4) Uani 1 1 d .
H24 H 0.5965 0.0102 0.5839 0.147 Uiso 1 1 calc R
C25 C 0.5257(9) 0.1653(10) 0.5949(5) 0.109(3) Uani 1 1 d .
H25 H 0.5393 0.1316 0.6670 0.130 Uiso 1 1 calc R
C26 C 0.4703(9) 0.2829(10) 0.5430(6) 0.113(3) Uani 1 1 d .
H26 H 0.4422 0.3310 0.5793 0.135 Uiso 1 1 calc R
C27 C 0.4528(7) 0.3369(6) 0.4345(5) 0.081(2) Uani 1 1 d .
H27 H 0.4136 0.4204 0.3987 0.097 Uiso 1 1 calc R
O1 O 0.5129(3) 0.2835(3) -0.0994(3) 0.0456(7) Uani 1 1 d .
O2 O 0.2516(3) 0.3772(3) -0.0600(3) 0.0515(8) Uani 1 1 d .
O3 O 0.4005(3) 0.1815(3) 0.1191(3) 0.0495(8) Uani 1 1 d .
O4 O 0.4193(2) 0.3986(3) 0.0109(2) 0.0354(6) Uani 1 1 d .
O5 O 0.5550(3) 0.2454(3) 0.2014(2) 0.0435(7) Uani 1 1 d .
O6 O 0.3474(3) 0.3527(3) 0.2201(2) 0.0489(7) Uani 1 1 d .
O7 O 0.4901(3) 0.4594(3) 0.1958(2) 0.0454(7) Uani 1 1 d .
O8 O 0.7281(3) 0.3776(3) 0.1435(2) 0.0447(7) Uani 1 1 d .
O9 O 0.8047(3) 0.4530(3) -0.0407(3) 0.0470(7) Uani 1 1 d .
O10 O 0.6753(3) 0.3253(3) 0.0055(2) 0.0430(7) Uani 1 1 d .
P1 P 0.76566(9) 0.35082(10) 0.04793(9) 0.0388(2) Uani 1 1 d .
P2 P 0.47166(10) 0.33533(10) 0.23989(8) 0.0404(2) Uani 1 1 d .
Sn1 Sn 0.55292(2) 0.23656(2) 0.05961(2) 0.03830(9) Uani 1 1 d .
Sn2 Sn 0.38235(3) 0.45975(3) -0.14498(2) 0.04019(10) Uani 1 1 d .
Sn3 Sn 0.27752(3) 0.35665(3) 0.09255(2) 0.04289(10) Uani 1 1 d .
O11 O 0.2030(11) 0.6064(12) 0.2410(10) 0.107(3) Uiso 0.50 1 d PD
C28 C 0.1301(16) 0.5465(18) 0.2974(14) 0.110(5) Uiso 0.50 1 d PD

loop_
_atom_site_aniso_label
_atom_site_aniso_U_11
_atom_site_aniso_U_22
_atom_site_aniso_U_33
_atom_site_aniso_U_23
_atom_site_aniso_U_13
_atom_site_aniso_U_12
C1 0.058(3) 0.039(3) 0.069(3) -0.029(2) 0.001(2) -0.003(2)
C2 0.079(4) 0.042(3) 0.081(4) -0.015(3) -0.008(3) 0.001(3)
C3 0.140(8) 0.049(4) 0.101(6) -0.001(4) -0.004(5) 0.012(4)
C4 0.190(14) 0.110(9) 0.164(11) -0.017(8) -0.062(10) 0.046(9)
C5 0.078(4) 0.063(3) 0.057(3) -0.034(3) -0.014(3) -0.014(3)
C6 0.094(5) 0.077(4) 0.061(3) -0.025(3) -0.030(3) -0.013(4)
C7 0.194(11) 0.092(6) 0.081(5) -0.033(4) -0.074(6) 0.001(6)
C8 0.231(15) 0.143(10) 0.087(6) -0.013(7) -0.050(8) -0.030(10)
C9 0.055(4) 0.072(4) 0.125(6) -0.030(4) 0.033(4) -0.035(3)
C10 0.201(12) 0.231(14) 0.128(8) -0.102(9) 0.091(8) -0.177(12)
C11 0.217(18) 0.219(18) 0.156(13) -0.060(13) 0.060(12) -0.081(15)
C12 0.194(17) 0.33(3) 0.104(9) -0.032(13) 0.024(10) -0.023(17)
C13 0.056(4) 0.116(6) 0.093(5) -0.046(4) -0.018(3) -0.026(4)
C14 0.081(4) 0.049(3) 0.099(5) -0.037(3) -0.006(3) -0.026(3)
C15 0.091(5) 0.074(4) 0.059(3) -0.042(3) 0.001(3) 0.010(3)
C16 0.030(2) 0.043(2) 0.061(3) -0.027(2) -0.0044(18) -0.0024(18)
C17 0.061(3) 0.058(3) 0.071(3) -0.027(3) 0.007(3) -0.004(3)
C18 0.058(4) 0.084(5) 0.112(6) -0.055(4) 0.010(4) 0.015(3)
C19 0.061(4) 0.068(4) 0.109(6) -0.030(4) -0.009(4) 0.024(3)
C20 0.085(5) 0.072(4) 0.077(4) -0.006(4) -0.006(4) 0.018(4)
C21 0.059(4) 0.066(4) 0.061(3) -0.018(3) -0.003(3) 0.009(3)
C22 0.056(3) 0.053(3) 0.038(2) -0.017(2) 0.0051(19) -0.016(2)
C23 0.136(7) 0.061(4) 0.053(3) -0.015(3) -0.012(4) 0.011(4)
C24 0.153(9) 0.088(6) 0.064(4) -0.003(4) -0.018(5) 0.002(6)
C25 0.141(8) 0.125(7) 0.041(3) -0.029(4) -0.006(4) -0.027(6)
C26 0.150(8) 0.144(9) 0.054(4) -0.062(5) 0.012(5) -0.037(7)
C27 0.120(6) 0.071(4) 0.050(3) -0.033(3) 0.013(3) -0.022(4)
O1 0.0537(19) 0.0402(16) 0.0469(16) -0.0283(14) -0.0054(14) -0.0038(14)
O2 0.0442(18) 0.053(2) 0.065(2) -0.0280(17) -0.0080(15) -0.0174(15)
O3 0.0520(19) 0.0389(17) 0.061(2) -0.0250(15) -0.0008(15) -0.0132(15)
O4 0.0377(15) 0.0335(14) 0.0363(14) -0.0191(11) -0.0008(11) -0.0067(12)
O5 0.0488(18) 0.0379(16) 0.0416(15) -0.0201(13) -0.0026(13) -0.0059(13)
O6 0.0501(19) 0.0521(19) 0.0441(16) -0.0238(15) 0.0051(14) -0.0128(15)
O7 0.0495(19) 0.0399(17) 0.0456(16) -0.0221(14) 0.0037(13) -0.0090(14)
O8 0.0454(17) 0.0394(16) 0.0471(16) -0.0222(13) -0.0081(13) -0.0027(13)
O9 0.0418(17) 0.0384(16) 0.0543(18) -0.0201(14) 0.0042(14) -0.0060(13)
O10 0.0368(16) 0.0502(18) 0.0466(16) -0.0272(14) 0.0021(13) -0.0109(13)
P1 0.0321(5) 0.0365(5) 0.0461(6) -0.0216(5) -0.0032(4) -0.0020(4)
P2 0.0464(6) 0.0373(6) 0.0351(5) -0.0176(4) 0.0018(4) -0.0080(5)
Sn1 0.04071(17) 0.03130(15) 0.04259(16) -0.02064(12) -0.00216(12) -0.00356(12)
Sn2 0.04466(18) 0.03813(17) 0.04049(16) -0.02274(13) -0.00580(12) -0.00605(12)
Sn3 0.03882(17) 0.03923(17) 0.05071(18) -0.02057(14) 0.00246(13) -0.01150(13)

loop_
_atom_type_symbol
_atom_type_description
_atom_type_scat_dispersion_real
_atom_type_scat_dispersion_imag
_atom_type_scat_source
C C 0.0033 0.0016 'International Tables Vol C Tables 4.2.6.8 and 6.1.1.4'
H H 0.0000 0.0000 'International Tables Vol C Tables 4.2.6.8 and 6.1.1.4'
O O 0.0106 0.0060 'International Tables Vol C Tables 4.2.6.8 and 6.1.1.4'
P P 0.1023 0.0942 'International Tables Vol C Tables 4.2.6.8 and 6.1.1.4'
Sn Sn -0.6537 1.4246 'International Tables Vol C Tables 4.2.6.8 and 6.1.1.4'

loop_
_geom_angle_atom_site_label_1
_geom_angle_atom_site_label_2
_geom_angle_atom_site_label_3
_geom_angle
_geom_angle_site_symmetry_1
_geom_angle_site_symmetry_3
C2 C1 Sn1 114.8(4) . .
C2 C1 H1A 108.6 . .
Sn1 C1 H1A 108.6 . .
C2 C1 H1B 108.6 . .
Sn1 C1 H1B 108.6 . .
H1A C1 H1B 107.6 . .
C3 C2 C1 111.6(6) . .
C3 C2 H2A 109.3 . .
C1 C2 H2A 109.3 . .
C3 C2 H2B 109.3 . .
C1 C2 H2B 109.3 . .
H2A C2 H2B 108.0 . .
C4 C3 C2 115.1(9) . .
C4 C3 H3A 108.5 . .
C2 C3 H3A 108.5 . .
C4 C3 H3B 108.5 . .
C2 C3 H3B 108.5 . .
H3A C3 H3B 107.5 . .
C3 C4 H4A 109.5 . .
C3 C4 H4B 109.5 . .
H4A C4 H4B 109.5 . .
C3 C4 H4C 109.5 . .
H4A C4 H4C 109.5 . .
H4B C4 H4C 109.5 . .
C6 C5 Sn2 117.1(4) . .
C6 C5 H5A 108.0 . .
Sn2 C5 H5A 108.0 . .
C6 C5 H5B 108.0 . .
Sn2 C5 H5B 108.0 . .
H5A C5 H5B 107.3 . .
C5 C6 C7 111.8(6) . .
C5 C6 H6A 109.3 . .
C7 C6 H6A 109.3 . .
C5 C6 H6B 109.3 . .
C7 C6 H6B 109.3 . .
H6A C6 H6B 107.9 . .
C8 C7 C6 116.2(8) . .
C8 C7 H7A 108.2 . .
C6 C7 H7A 108.2 . .
C8 C7 H7B 108.2 . .
C6 C7 H7B 108.2 . .
H7A C7 H7B 107.4 . .
C7 C8 H8A 109.5 . .
C7 C8 H8B 109.5 . .
H8A C8 H8B 109.5 . .
C7 C8 H8C 109.5 . .
H8A C8 H8C 109.5 . .
H8B C8 H8C 109.5 . .
C10 C9 Sn3 114.9(5) . .
C10 C9 H9A 108.5 . .
Sn3 C9 H9A 108.5 . .
C10 C9 H9B 108.5 . .
Sn3 C9 H9B 108.5 . .
H9A C9 H9B 107.5 . .
C11 C10 C9 125.5(12) . .
C11 C10 H10A 106.0 . .
C9 C10 H10A 106.0 . .
C11 C10 H10B 106.0 . .
C9 C10 H10B 106.0 . .
H10A C10 H10B 106.3 . .
C10 C11 C12 117.2(15) . .
C10 C11 H11A 108.0 . .
C12 C11 H11A 108.0 . .
C10 C11 H11B 108.0 . .
C12 C11 H11B 108.0 . .
H11A C11 H11B 107.2 . .
C11 C12 H12A 109.5 . .
C11 C12 H12B 109.5 . .
H12A C12 H12B 109.5 . .
C11 C12 H12C 109.5 . .
H12A C12 H12C 109.5 . .
H12B C12 H12C 109.5 . .
O2 C13 H13A 109.5 . .
O2 C13 H13B 109.5 . .
H13A C13 H13B 109.5 . .
O2 C13 H13C 109.5 . .
H13A C13 H13C 109.5 . .
H13B C13 H13C 109.5 . .
O3 C14 H14A 109.5 . .
O3 C14 H14B 109.5 . .
H14A C14 H14B 109.5 . .
O3 C14 H14C 109.5 . .
H14A C14 H14C 109.5 . .
H14B C14 H14C 109.5 . .
O1 C15 H15A 109.5 . .
O1 C15 H15B 109.5 . .
H15A C15 H15B 109.5 . .
O1 C15 H15C 109.5 . .
H15A C15 H15C 109.5 . .
H15B C15 H15C 109.5 . .
C17 C16 C21 117.5(5) . .
C17 C16 P1 121.6(4) . .
C21 C16 P1 120.8(4) . .
C16 C17 C18 120.3(6) . .
C16 C17 H17 119.8 . .
C18 C17 H17 119.8 . .
C19 C18 C17 122.3(7) . .
C19 C18 H18 118.8 . .
C17 C18 H18 118.8 . .
C18 C19 C20 117.8(6) . .
C18 C19 H19 121.1 . .
C20 C19 H19 121.1 . .
C21 C20 C19 121.3(7) . .
C21 C20 H20 119.3 . .
C19 C20 H20 119.3 . .
C20 C21 C16 120.7(6) . .
C20 C21 H21 119.7 . .
C16 C21 H21 119.7 . .
C23 C22 C27 117.3(5) . .
C23 C22 P2 122.9(5) . .
C27 C22 P2 119.8(4) . .
C22 C23 C24 120.4(7) . .
C22 C23 H23 119.8 . .
C24 C23 H23 119.8 . .
C25 C24 C23 120.8(8) . .
C25 C24 H24 119.6 . .
C23 C24 H24 119.6 . .
C26 C25 C24 120.4(7) . .
C26 C25 H25 119.8 . .
C24 C25 H25 119.8 . .
C25 C26 C27 121.0(8) . .
C25 C26 H26 119.5 . .
C27 C26 H26 119.5 . .
C22 C27 C26 119.9(7) . .
C22 C27 H27 120.0 . .
C26 C27 H27 120.0 . .
C15 O1 Sn1 124.2(3) . .
C15 O1 Sn2 124.0(3) . .
Sn1 O1 Sn2 101.87(12) . .
C13 O2 Sn3 123.0(4) . .
C13 O2 Sn2 122.5(4) . .
Sn3 O2 Sn2 100.66(13) . .
C14 O3 Sn3 121.5(3) . .
C14 O3 Sn1 123.1(4) . .
Sn3 O3 Sn1 100.06(14) . .
Sn2 O4 Sn1 108.72(13) . .
Sn2 O4 Sn3 106.55(13) . .
Sn1 O4 Sn3 106.72(13) . .
P2 O5 Sn1 129.12(18) . .
P2 O6 Sn3 128.12(19) . .
P2 O7 Sn2 141.5(2) . 2_665
P1 O8 Sn2 127.55(18) . 2_665
P1 O9 Sn3 125.77(19) . 2_665
P1 O10 Sn1 139.8(2) . .
O10 P1 O9 109.89(19) . .
O10 P1 O8 113.66(18) . .
O9 P1 O8 112.17(19) . .
O10 P1 C16 107.9(2) . .
O9 P1 C16 107.0(2) . .
O8 P1 C16 105.8(2) . .
O7 P2 O5 114.21(19) . .
O7 P2 O6 109.95(19) . .
O5 P2 O6 111.73(19) . .
O7 P2 C22 107.6(2) . .
O5 P2 C22 106.3(2) . .
O6 P2 C22 106.6(2) . .
O4 Sn1 O10 93.24(13) . .
O4 Sn1 O5 87.64(11) . .
O10 Sn1 O5 89.36(12) . .
O4 Sn1 C1 167.00(17) . .
O10 Sn1 C1 96.60(19) . .
O5 Sn1 C1 100.91(17) . .
O4 Sn1 O1 74.59(11) . .
O10 Sn1 O1 89.34(13) . .
O5 Sn1 O1 162.08(12) . .
C1 Sn1 O1 96.99(17) . .
O4 Sn1 O3 75.11(13) . .
O10 Sn1 O3 167.00(12) . .
O5 Sn1 O3 84.50(13) . .
C1 Sn1 O3 95.81(19) . .
O1 Sn1 O3 92.99(13) . .
O4 Sn2 O7 93.63(12) . 2_665
O4 Sn2 O8 87.83(11) . 2_665
O7 Sn2 O8 89.12(13) 2_665 2_665
O4 Sn2 C5 166.63(18) . .
O7 Sn2 C5 96.1(2) 2_665 .
O8 Sn2 C5 101.43(18) 2_665 .
O4 Sn2 O1 74.48(11) . .
O7 Sn2 O1 88.26(13) 2_665 .
O8 Sn2 O1 161.91(12) 2_665 .
C5 Sn2 O1 96.65(18) . .
O4 Sn2 O2 74.68(12) . .
O7 Sn2 O2 167.51(12) 2_665 .
O8 Sn2 O2 86.10(14) 2_665 .
C5 Sn2 O2 96.1(2) . .
O1 Sn2 O2 92.71(14) . .
O4 Sn3 O6 86.61(12) . .
O4 Sn3 O9 87.70(12) . 2_665
O6 Sn3 O9 89.00(13) . 2_665
O4 Sn3 O2 75.41(12) . .
O6 Sn3 O2 161.99(14) . .
O9 Sn3 O2 89.22(13) 2_665 .
O4 Sn3 C9 175.2(2) . .
O6 Sn3 C9 95.2(3) . .
O9 Sn3 C9 96.8(2) 2_665 .
O2 Sn3 C9 102.8(3) . .
O4 Sn3 O3 75.55(13) . .
O6 Sn3 O3 90.16(13) . .
O9 Sn3 O3 163.25(13) 2_665 .
O2 Sn3 O3 86.43(14) . .
C9 Sn3 O3 100.0(2) . .

loop_
_geom_bond_atom_site_label_1
_geom_bond_atom_site_label_2
_geom_bond_distance
_geom_bond_site_symmetry_2
C1 C2 1.523(8) .
C1 Sn1 2.139(5) .
C1 H1A 0.9700 .
C1 H1B 0.9700 .
C2 C3 1.518(8) .
C2 H2A 0.9700 .
C2 H2B 0.9700 .
C3 C4 1.457(13) .
C3 H3A 0.9700 .
C3 H3B 0.9700 .
C4 H4A 0.9600 .
C4 H4B 0.9600 .
C4 H4C 0.9600 .
C5 C6 1.509(8) .
C5 Sn2 2.131(5) .
C5 H5A 0.9700 .
C5 H5B 0.9700 .
C6 C7 1.526(9) .
C6 H6A 0.9700 .
C6 H6B 0.9700 .
C7 C8 1.430(11) .
C7 H7A 0.9700 .
C7 H7B 0.9700 .
C8 H8A 0.9600 .
C8 H8B 0.9600 .
C8 H8C 0.9600 .
C9 C10 1.539(11) .
C9 Sn3 2.126(6) .
C9 H9A 0.9700 .
C9 H9B 0.9700 .
C10 C11 1.434(13) .
C10 H10A 0.9700 .
C10 H10B 0.9700 .
C11 C12 1.457(18) .
C11 H11A 0.9700 .
C11 H11B 0.9700 .
C12 H12A 0.9600 .
C12 H12B 0.9600 .
C12 H12C 0.9600 .
C13 O2 1.423(6) .
C13 H13A 0.9600 .
C13 H13B 0.9600 .
C13 H13C 0.9600 .
C14 O3 1.418(6) .
C14 H14A 0.9600 .
C14 H14B 0.9600 .
C14 H14C 0.9600 .
C15 O1 1.402(6) .
C15 H15A 0.9600 .
C15 H15B 0.9600 .
C15 H15C 0.9600 .
C16 C17 1.362(7) .
C16 C21 1.379(7) .
C16 P1 1.798(4) .
C17 C18 1.383(9) .
C17 H17 0.9300 .
C18 C19 1.327(11) .
C18 H18 0.9300 .
C19 C20 1.367(11) .
C19 H19 0.9300 .
C20 C21 1.367(8) .
C20 H20 0.9300 .
C21 H21 0.9300 .
C22 C23 1.350(8) .
C22 C27 1.392(8) .
C22 P2 1.791(5) .
C23 C24 1.404(10) .
C23 H23 0.9300 .
C24 C25 1.321(13) .
C24 H24 0.9300 .
C25 C26 1.312(12) .
C25 H25 0.9300 .
C26 C27 1.392(9) .
C26 H26 0.9300 .
C27 H27 0.9300 .
O1 Sn1 2.144(3) .
O1 Sn2 2.152(3) .
O2 Sn3 2.120(4) .
O2 Sn2 2.181(4) .
O3 Sn3 2.142(3) .
O3 Sn1 2.187(4) .
O4 Sn2 2.050(3) .
O4 Sn1 2.054(3) .
O4 Sn3 2.081(3) .
O5 P2 1.525(3) .
O5 Sn1 2.076(3) .
O6 P2 1.529(4) .
O6 Sn3 2.082(3) .
O7 P2 1.515(3) .
O7 Sn2 2.067(3) 2_665
O8 P1 1.531(3) .
O8 Sn2 2.082(3) 2_665
O9 P1 1.531(4) .
O9 Sn3 2.105(3) 2_665
O10 P1 1.526(3) .
O10 Sn1 2.075(3) .
Sn2 O7 2.067(3) 2_665
Sn2 O8 2.082(3) 2_665
Sn3 O9 2.105(3) 2_665
O11 C28 1.340(15) .
